data_2215122
loop_
_publ_author_name
'Chang, Jun '
'Zhang, Tie-Jun'
'Liu, Chang-Xiao'
'Zhao, Xue-Ming'

_publ_section_title
;
 <i>N</i>-(2,4-Dimethylphenyl)benzenesulfonamide
;
_journal_coeditor_code HB2495
_journal_issue 9
_journal_name_full 'Acta Crystallographica Section E'
_journal_page_first o3670
_journal_page_last o3670
_journal_paper_doi 10.1107/S160053680703677X
_journal_volume 63
_journal_year 2007
_chemical_formula_iupac 'C14 H15 N O2 S'
_chemical_formula_moiety 'C14 H15 N O2 S'
_chemical_formula_sum 'C14 H15 N O2 S'
_chemical_formula_weight 261.33
_chemical_name_systematic
;
N-(2,4-Dimethylphenyl)benzenesulfonamide
;
_space_group_IT_number 14
_symmetry_cell_setting monoclinic
_symmetry_space_group_name_Hall '-P 2yn'
_symmetry_space_group_name_H-M 'P 1 21/n 1'
_atom_sites_solution_hydrogens mixed
_atom_sites_solution_primary direct
_atom_sites_solution_secondary difmap
_cell_angle_alpha 90.00
_cell_angle_beta 96.822(6)
_cell_angle_gamma 90.00
_cell_formula_units_Z 4
_cell_length_a 7.999(3)
_cell_length_b 11.073(4)
_cell_length_c 15.116(5)
_cell_measurement_reflns_used 2927
_cell_measurement_temperature 294(2)
_cell_measurement_theta_max 26.38
_cell_measurement_theta_min 2.76
_cell_volume 1329.4(8)
_computing_cell_refinement 'SAINT (Bruker, 1997)'
_computing_data_collection 'SMART (Bruker, 1997)'
_computing_data_reduction SAINT
_computing_molecular_graphics 'SHELXTL (Bruker, 1997)'
_computing_publication_material SHELXTL
_computing_structure_refinement 'SHELXL97 (Sheldrick, 1997)'
_computing_structure_solution 'SHELXS97 (Sheldrick, 1997)'
_diffrn_ambient_temperature 294(2)
_diffrn_measured_fraction_theta_full 0.992
_diffrn_measured_fraction_theta_max 0.992
_diffrn_measurement_device_type 'Bruker SMART 1K CCD'
_diffrn_measurement_method \w
_diffrn_radiation_monochromator graphite
_diffrn_radiation_source 'fine-focus sealed tube'
_diffrn_radiation_type MoK\a
_diffrn_radiation_wavelength 0.71073
_diffrn_reflns_av_R_equivalents 0.0250
_diffrn_reflns_av_sigmaI/netI 0.0279
_diffrn_reflns_limit_h_max 10
_diffrn_reflns_limit_h_min -9
_diffrn_reflns_limit_k_max 13
_diffrn_reflns_limit_k_min -13
_diffrn_reflns_limit_l_max 18
_diffrn_reflns_limit_l_min -17
_diffrn_reflns_number 7489
_diffrn_reflns_theta_full 26.46
_diffrn_reflns_theta_max 26.46
_diffrn_reflns_theta_min 2.29
_exptl_absorpt_coefficient_mu 0.237
_exptl_absorpt_correction_T_max 0.963
_exptl_absorpt_correction_T_min 0.950
_exptl_absorpt_correction_type multi-scan
_exptl_absorpt_process_details '(SADABS; Sheldrick, 1996)'
_exptl_crystal_colour colorless
_exptl_crystal_density_diffrn 1.306
_exptl_crystal_density_method 'not measured'
_exptl_crystal_description block
_exptl_crystal_F_000 552
_exptl_crystal_size_max 0.22
_exptl_crystal_size_mid 0.20
_exptl_crystal_size_min 0.16
_refine_diff_density_max 0.252
_refine_diff_density_min -0.338
_refine_ls_extinction_method none
_refine_ls_goodness_of_fit_ref 1.048
_refine_ls_hydrogen_treatment mixed
_refine_ls_matrix_type full
_refine_ls_number_parameters 168
_refine_ls_number_reflns 2721
_refine_ls_number_restraints 1
_refine_ls_restrained_S_all 1.048
_refine_ls_R_factor_all 0.0571
_refine_ls_R_factor_gt 0.0400
_refine_ls_shift/su_max 0.000
_refine_ls_shift/su_mean 0.000
_refine_ls_structure_factor_coef Fsqd
_refine_ls_weighting_details 'calc w=1/[\s^2^(Fo^2^)+(0.0618P)^2^+0.376P] where P=(Fo^2^+2Fc^2^)/3'
_refine_ls_weighting_scheme calc
_refine_ls_wR_factor_gt 0.1105
_refine_ls_wR_factor_ref 0.1224
_reflns_number_gt 2098
_reflns_number_total 2721
_reflns_threshold_expression I>2\s(I)
_cod_data_source_file hb2495.cif
_cod_data_source_block I
_cod_depositor_comments
;
The following automatic conversions were performed:
'_symmetry_cell_setting' value 'Monoclinic' changed to 'monoclinic'
according to '/home/saulius/struct/CIF-dictionaries/cif_core.dic'
dictionary named 'cif_core.dic' version 2.4.1 from 2010-06-29.

Automatic conversion script
Id: cif_fix_enum 1527 2010-12-29 10:47:43Z saulius 

The following automatic conversions were performed:

'_symmetry_cell_setting' value 'Monoclinic' changed to 'monoclinic'
according to /home/saulius/struct/CIF-dictionaries/cif_core.dic
dictionary named 'cif_core.dic' version 2.4.1 from 2010-06-29.

Automatic conversion script
Id: cif_fix_values 1715 2011-07-08 13:25:40Z adriana 

The following automatic conversions were performed:

'_atom_sites_solution_hydrogens' value 'difmap and geom' was changed
to 'mixed'.

Automatic conversion script
Id: cif_fix_values 6452 2018-10-05 10:23:21Z andrius 
;
_cod_original_sg_symbol_H-M 'P 21/n'
_cod_database_code 2215122
_cod_database_fobs_code 2215122

loop_
_symmetry_equiv_pos_as_xyz
'x, y, z'
'-x+1/2, y+1/2, -z+1/2'
'-x, -y, -z'
'x-1/2, -y-1/2, z-1/2'

loop_
_atom_site_type_symbol
_atom_site_label
_atom_site_fract_x
_atom_site_fract_y
_atom_site_fract_z
_atom_site_U_iso_or_equiv
_atom_site_adp_type
_atom_site_calc_flag
_atom_site_refinement_flags
_atom_site_occupancy
S S1 0.15860(6) 0.57386(4) 0.39513(3) 0.04420(18) Uani d . 1
O O1 0.30915(19) 0.58332(14) 0.35412(10) 0.0574(4) Uani d . 1
C C12 0.2428(2) 0.81756(17) 0.56051(12) 0.0415(4) Uani d . 1
N N1 0.2010(2) 0.61330(15) 0.49881(11) 0.0439(4) Uani d D 1
C C1 0.0102(3) 0.67673(17) 0.34296(12) 0.0454(5) Uani d . 1
O O2 0.07517(19) 0.45924(13) 0.39753(10) 0.0561(4) Uani d . 1
C C7 0.3079(2) 0.71364(17) 0.52683(12) 0.0383(4) Uani d . 1
C C10 0.5276(3) 0.8957(2) 0.59282(13) 0.0512(5) Uani d . 1
C C8 0.4797(3) 0.7013(2) 0.52497(14) 0.0508(5) Uani d . 1
H H8 0.5226 0.6314 0.5020 0.061 Uiso calc R 1
C C6 -0.1581(3) 0.6618(2) 0.35252(15) 0.0567(6) Uani d . 1
H H6 -0.1931 0.5977 0.3856 0.068 Uiso calc R 1
C C11 0.3553(3) 0.90632(18) 0.59333(13) 0.0488(5) Uani d . 1
H H11 0.3133 0.9762 0.6168 0.059 Uiso calc R 1
C C14 0.6440(3) 0.9943(2) 0.63106(16) 0.0699(7) Uani d . 1
H H14A 0.6496 0.9937 0.6948 0.105 Uiso d R 1
H H14B 0.6023 1.0711 0.6086 0.105 Uiso d R 1
H H14C 0.7545 0.9810 0.6141 0.105 Uiso d R 1
C C13 0.0571(3) 0.8347(2) 0.56425(17) 0.0614(6) Uani d . 1
H H13A 0.0373 0.9138 0.5869 0.092 Uiso calc R 1
H H13B 0.0175 0.7749 0.6028 0.092 Uiso calc R 1
H H13C -0.0021 0.8264 0.5055 0.092 Uiso calc R 1
C C2 0.0635(3) 0.7724(2) 0.29396(14) 0.0569(6) Uani d . 1
H H2 0.1769 0.7819 0.2876 0.068 Uiso calc R 1
C C9 0.5866(3) 0.7923(2) 0.55703(15) 0.0579(6) Uani d . 1
H H9 0.7016 0.7837 0.5545 0.070 Uiso calc R 1
C C4 -0.2212(4) 0.8378(2) 0.26392(16) 0.0714(7) Uani d . 1
H H4 -0.2999 0.8921 0.2368 0.086 Uiso calc R 1
C C3 -0.0537(4) 0.8530(2) 0.25501(15) 0.0703(7) Uani d . 1
H H3 -0.0195 0.9180 0.2226 0.084 Uiso calc R 1
C C5 -0.2736(3) 0.7434(3) 0.31242(17) 0.0700(7) Uani d . 1
H H5 -0.3873 0.7342 0.3183 0.084 Uiso calc R 1
H H1A 0.114(2) 0.601(2) 0.5296(13) 0.055(6) Uiso d D 1

loop_
_atom_site_aniso_label
_atom_site_aniso_U_11
_atom_site_aniso_U_22
_atom_site_aniso_U_33
_atom_site_aniso_U_12
_atom_site_aniso_U_13
_atom_site_aniso_U_23
S1 0.0455(3) 0.0408(3) 0.0471(3) -0.0071(2) 0.0086(2) -0.0059(2)
O1 0.0510(9) 0.0677(10) 0.0562(9) -0.0066(7) 0.0170(7) -0.0124(7)
C12 0.0383(10) 0.0443(11) 0.0423(10) -0.0015(8) 0.0057(8) 0.0033(8)
N1 0.0439(9) 0.0438(9) 0.0446(9) -0.0084(7) 0.0075(7) 0.0005(7)
C1 0.0552(12) 0.0427(11) 0.0380(10) -0.0072(9) 0.0042(9) -0.0062(8)
O2 0.0623(9) 0.0397(8) 0.0666(10) -0.0096(7) 0.0087(7) -0.0071(7)
C7 0.0377(10) 0.0417(10) 0.0349(9) -0.0049(8) 0.0018(7) 0.0032(8)
C10 0.0493(12) 0.0627(14) 0.0409(11) -0.0179(10) 0.0021(9) 0.0024(9)
C8 0.0400(11) 0.0572(13) 0.0552(12) 0.0036(9) 0.0060(9) -0.0056(10)
C6 0.0536(13) 0.0626(14) 0.0542(13) -0.0001(11) 0.0081(10) 0.0031(10)
C11 0.0560(13) 0.0441(11) 0.0462(11) -0.0051(9) 0.0053(9) -0.0026(9)
C14 0.0701(16) 0.0786(18) 0.0583(14) -0.0342(13) -0.0034(12) -0.0022(12)
C13 0.0439(12) 0.0566(14) 0.0841(17) 0.0048(10) 0.0094(11) -0.0084(12)
C2 0.0717(15) 0.0492(12) 0.0495(12) -0.0151(11) 0.0057(11) -0.0032(10)
C9 0.0352(11) 0.0788(16) 0.0597(13) -0.0094(10) 0.0050(9) -0.0050(12)
C4 0.096(2) 0.0631(16) 0.0518(14) 0.0215(14) -0.0051(13) -0.0043(12)
C3 0.113(2) 0.0462(13) 0.0500(13) -0.0051(14) 0.0040(14) 0.0024(10)
C5 0.0628(15) 0.0838(18) 0.0623(15) 0.0133(13) 0.0034(12) -0.0026(13)

loop_
_atom_type_symbol
_atom_type_description
_atom_type_scat_dispersion_real
_atom_type_scat_dispersion_imag
_atom_type_scat_source
C C 0.0033 0.0016 'International Tables Vol C Tables 4.2.6.8 and 6.1.1.4'
H H 0.0000 0.0000 'International Tables Vol C Tables 4.2.6.8 and 6.1.1.4'
N N 0.0061 0.0033 'International Tables Vol C Tables 4.2.6.8 and 6.1.1.4'
O O 0.0106 0.0060 'International Tables Vol C Tables 4.2.6.8 and 6.1.1.4'
S S 0.1246 0.1234 'International Tables Vol C Tables 4.2.6.8 and 6.1.1.4'

loop_
_geom_angle_atom_site_label_1
_geom_angle_atom_site_label_2
_geom_angle_atom_site_label_3
_geom_angle
O1 S1 O2 119.74(9)
O1 S1 N1 108.09(9)
O2 S1 N1 104.94(9)
O1 S1 C1 108.52(10)
O2 S1 C1 106.98(10)
N1 S1 C1 108.09(9)
C11 C12 C7 117.73(18)
C11 C12 C13 119.96(18)
C7 C12 C13 122.30(17)
C7 N1 S1 122.83(13)
C7 N1 H1A 116.1(14)
S1 N1 H1A 112.1(15)
C6 C1 C2 120.8(2)
C6 C1 S1 119.29(16)
C2 C1 S1 119.90(17)
C12 C7 C8 120.45(18)
C12 C7 N1 121.03(17)
C8 C7 N1 118.39(18)
C9 C10 C11 117.50(19)
C9 C10 C14 122.0(2)
C11 C10 C14 120.5(2)
C9 C8 C7 119.9(2)
C9 C8 H8 120.0
C7 C8 H8 120.0
C5 C6 C1 119.1(2)
C5 C6 H6 120.5
C1 C6 H6 120.5
C10 C11 C12 122.91(19)
C10 C11 H11 118.5
C12 C11 H11 118.5
C10 C14 H14A 109.5
C10 C14 H14B 109.5
H14A C14 H14B 109.5
C10 C14 H14C 109.5
H14A C14 H14C 109.5
H14B C14 H14C 109.5
C12 C13 H13A 109.5
C12 C13 H13B 109.5
H13A C13 H13B 109.5
C12 C13 H13C 109.5
H13A C13 H13C 109.5
H13B C13 H13C 109.5
C3 C2 C1 119.1(2)
C3 C2 H2 120.4
C1 C2 H2 120.4
C8 C9 C10 121.5(2)
C8 C9 H9 119.3
C10 C9 H9 119.3
C5 C4 C3 120.6(2)
C5 C4 H4 119.7
C3 C4 H4 119.7
C4 C3 C2 120.1(2)
C4 C3 H3 119.9
C2 C3 H3 119.9
C4 C5 C6 120.2(3)
C4 C5 H5 119.9
C6 C5 H5 119.9

loop_
_geom_bond_atom_site_label_1
_geom_bond_atom_site_label_2
_geom_bond_distance
_geom_bond_publ_flag
S1 O1 1.4223(15) ?
S1 O2 1.4364(15) ?
S1 N1 1.6234(18) ?
S1 C1 1.763(2) ?
C12 C11 1.384(3) ?
C12 C7 1.385(3) ?
C12 C13 1.506(3) ?
N1 C7 1.435(2) n
N1 H1A 0.890(9) ?
C1 C6 1.380(3) ?
C1 C2 1.389(3) ?
C7 C8 1.385(3) ?
C10 C9 1.375(3) ?
C10 C11 1.384(3) ?
C10 C14 1.505(3) ?
C8 C9 1.372(3) ?
C8 H8 0.9300 ?
C6 C5 1.379(3) ?
C6 H6 0.9300 ?
C11 H11 0.9300 ?
C14 H14A 0.9600 ?
C14 H14B 0.9600 ?
C14 H14C 0.9600 ?
C13 H13A 0.9600 ?
C13 H13B 0.9600 ?
C13 H13C 0.9600 ?
C2 C3 1.375(4) ?
C2 H2 0.9300 ?
C9 H9 0.9300 ?
C4 C5 1.371(4) ?
C4 C3 1.372(4) ?
C4 H4 0.9300 ?
C3 H3 0.9300 ?
C5 H5 0.9300 ?

loop_
_geom_hbond_atom_site_label_D
_geom_hbond_atom_site_label_H
_geom_hbond_atom_site_label_A
_geom_hbond_site_symmetry_A
_geom_hbond_distance_DH
_geom_hbond_distance_HA
_geom_hbond_distance_DA
_geom_hbond_angle_DHA
N1 H1A O2 3_566 0.890(9) 2.086(11) 2.967(2) 170(2)

loop_
_geom_torsion_atom_site_label_1
_geom_torsion_atom_site_label_2
_geom_torsion_atom_site_label_3
_geom_torsion_atom_site_label_4
_geom_torsion
_geom_torsion_publ_flag
O1 S1 N1 C7 41.07(18) ?
O2 S1 N1 C7 169.91(15) ?
C1 S1 N1 C7 -76.20(17) ?
O1 S1 C1 C6 161.79(16) ?
O2 S1 C1 C6 31.31(19) ?
N1 S1 C1 C6 -81.22(18) ?
O1 S1 C1 C2 -19.14(19) ?
O2 S1 C1 C2 -149.61(16) ?
N1 S1 C1 C2 97.85(17) ?
C11 C12 C7 C8 -1.2(3) ?
C13 C12 C7 C8 -179.7(2) ?
C11 C12 C7 N1 174.51(17) ?
C13 C12 C7 N1 -4.0(3) ?
S1 N1 C7 C12 110.71(19) yes
S1 N1 C7 C8 -73.5(2) yes
C12 C7 C8 C9 0.3(3) ?
N1 C7 C8 C9 -175.53(19) ?
C2 C1 C6 C5 0.2(3) ?
S1 C1 C6 C5 179.27(18) ?
C9 C10 C11 C12 0.6(3) ?
C14 C10 C11 C12 -178.8(2) ?
C7 C12 C11 C10 0.7(3) ?
C13 C12 C11 C10 179.29(19) ?
C6 C1 C2 C3 0.2(3) ?
S1 C1 C2 C3 -178.86(16) ?
C7 C8 C9 C10 1.2(3) ?
C11 C10 C9 C8 -1.6(3) ?
C14 C10 C9 C8 177.9(2) ?
C5 C4 C3 C2 0.8(4) ?
C1 C2 C3 C4 -0.7(3) ?
C3 C4 C5 C6 -0.4(4) ?
C1 C6 C5 C4 -0.1(4) ?

loop_
_cod_related_entry_id
_cod_related_entry_database
_cod_related_entry_code
1 ChemSpider 260504
